data_1522877
loop_
_publ_author_name
'Schwomma, O.'
'Nowotny, H.'
'Wittmann, A.'

_publ_section_title
;
 Untersuchungen im System: Ru-Sn
;
_journal_name_full 'Monatshefte fuer Chemie (-108,1977)'
_journal_page_first 1538
_journal_page_last 1543
_journal_volume 95
_journal_year 1964
_chemical_formula_sum 'Ru2 Sn3'
_space_group_IT_number 116
_symmetry_space_group_name_Hall 'P -4 -2c'
_symmetry_space_group_name_H-M 'P -4 c 2'
_cell_angle_alpha 90
_cell_angle_beta 90
_cell_angle_gamma 90
_cell_formula_units_Z 4
_cell_length_a 6.172
_cell_length_b 6.172
_cell_length_c 9.915
_cell_volume 377.698
_citation_journal_id_ASTM MOCHAP
_cod_data_source_file Schwomma_MOCHAP_1964_1995.cif
_cod_data_source_block Ru2Sn3
_cod_original_cell_volume 377.6979
_cod_database_code 1522877

loop_
_symmetry_equiv_pos_as_xyz
x,y,z
y,-x,-z
-x,-y,z
-y,x,-z
-x,y,z+1/2
y,x,-z+1/2
x,-y,z+1/2
-y,-x,-z+1/2

loop_
_atom_site_label
_atom_site_type_symbol
_atom_site_fract_x
_atom_site_fract_y
_atom_site_fract_z
_atom_site_occupancy
_atom_site_U_iso_or_equiv
Sn1 Sn 0.177 0.177 0.75 1 0.0
Sn2 Sn 0.216 0.345 0.083 1 0.0
Ru3 Ru 0 0.5 0.375 1 0.0
Ru2 Ru 0 0 0 1 0.0
Ru1 Ru 0.5 0.5 0.25 1 0.0
